data_4088273
loop_
_publ_author_name
'Frogley, Benjamin J.'
'Dalebrook, Andrew F.'
'Wright, L. James'

_publ_section_title
;
 Regioselective Nitration and/or Halogenation of Iridabenzofurans through
 Electrophilic Substitution
;
_journal_issue 3
_journal_name_full Organometallics
_journal_page_first 400
_journal_paper_doi 10.1021/acs.organomet.5b00981
_journal_volume 35
_journal_year 2016
_chemical_formula_moiety 'C44 H36 Cl2 Ir N O4 P2'
_chemical_formula_sum 'C44 H36 Cl2 Ir N O4 P2'
_chemical_formula_weight 967.78
_chemical_name_common 'Compound 6'
_space_group_IT_number 14
_space_group_name_Hall '-P 2yn'
_space_group_name_H-M_alt 'P 1 21/n 1'
_symmetry_cell_setting monoclinic
_symmetry_space_group_name_H-M 'P 1 21/n 1'
_atom_sites_solution_hydrogens geom
_atom_sites_solution_primary direct
_atom_sites_solution_secondary difmap
_audit_creation_method SHELXL-97
_cell_angle_alpha 90.000(5)
_cell_angle_beta 108.570(5)
_cell_angle_gamma 90.000(5)
_cell_formula_units_Z 4
_cell_length_a 14.748(5)
_cell_length_b 18.571(5)
_cell_length_c 14.814(5)
_cell_measurement_reflns_used 44686
_cell_measurement_temperature 99(2)
_cell_measurement_theta_max 27.74
_cell_measurement_theta_min 1.70
_cell_volume 3846(2)
_computing_cell_refinement 'SAINT (Siemens, 1995)'
_computing_data_collection 'SMART (Siemens, 1995)'
_computing_data_reduction SAINT
_computing_molecular_graphics 'Ortep-III (Burnett & Johnson, 1996)'
_computing_publication_material 'SHELXTL (Sheldrick, 2008)'
_computing_structure_refinement 'SHELXL-97 (Sheldrick, 2008)'
_computing_structure_solution 'SHELXL-97 (Sheldrick, 2008)'
_diffrn_ambient_temperature 99(2)
_diffrn_detector_area_resol_mean 'Area detector \w scans'
_diffrn_measured_fraction_theta_full 0.992
_diffrn_measured_fraction_theta_max 0.992
_diffrn_measurement_device_type 'Siemens SMART CCD'
_diffrn_measurement_method 'fine-focus sealed tube'
_diffrn_radiation_monochromator graphite
_diffrn_radiation_source 'fine-focus sealed tube'
_diffrn_radiation_type MoK\a
_diffrn_radiation_wavelength 0.71073
_diffrn_reflns_av_R_equivalents 0.0413
_diffrn_reflns_av_sigmaI/netI 0.0335
_diffrn_reflns_limit_h_max 19
_diffrn_reflns_limit_h_min -19
_diffrn_reflns_limit_k_max 24
_diffrn_reflns_limit_k_min -24
_diffrn_reflns_limit_l_max 17
_diffrn_reflns_limit_l_min -19
_diffrn_reflns_number 44686
_diffrn_reflns_theta_full 27.74
_diffrn_reflns_theta_max 27.74
_diffrn_reflns_theta_min 1.70
_exptl_absorpt_coefficient_mu 3.739
_exptl_absorpt_correction_T_max 0.4934
_exptl_absorpt_correction_T_min 0.3808
_exptl_absorpt_correction_type multi-scan
_exptl_absorpt_process_details 'SADABS; Sheldrick, 1996'
_exptl_crystal_colour Red
_exptl_crystal_density_diffrn 1.671
_exptl_crystal_density_method 'not measured'
_exptl_crystal_description Block
_exptl_crystal_F_000 1920
_exptl_crystal_size_max 0.32
_exptl_crystal_size_mid 0.26
_exptl_crystal_size_min 0.22
_refine_diff_density_max 1.540
_refine_diff_density_min -1.032
_refine_diff_density_rms 0.108
_refine_ls_extinction_method none
_refine_ls_goodness_of_fit_ref 1.091
_refine_ls_hydrogen_treatment constr
_refine_ls_matrix_type full
_refine_ls_number_parameters 487
_refine_ls_number_reflns 8989
_refine_ls_number_restraints 0
_refine_ls_restrained_S_all 1.091
_refine_ls_R_factor_all 0.0306
_refine_ls_R_factor_gt 0.0253
_refine_ls_shift/su_max 0.003
_refine_ls_shift/su_mean 0.000
_refine_ls_structure_factor_coef Fsqd
_refine_ls_weighting_details 'calc w=1/[\s^2^(Fo^2^)+(0.0254P)^2^+2.4268P] where P=(Fo^2^+2Fc^2^)/3'
_refine_ls_weighting_scheme calc
_refine_ls_wR_factor_gt 0.0601
_refine_ls_wR_factor_ref 0.0621
_reflns_number_gt 7960
_reflns_number_total 8989
_reflns_threshold_expression >2\s(I)
_cod_data_source_file om5b00981_si_002.cif
_cod_data_source_block Compound_6
_cod_depositor_comments
;
The following automatic conversions were performed:

data item '_symmetry_cell_setting' value 'Monoclinic' was changed to
'monoclinic' in accordance with the
/home/saulius/struct/COD-crude-data/automatic-downloads/DataCite-retrospective/ACS/depositions/lib/dictionaries/cif_core.dic
dictionary named 'cif_core.dic' version 2.4.2 last updated on
2011-04-26.

Automatic conversion script
Id: cif_fix_values 6909 2019-04-08 15:41:33Z antanas 
;
_cod_original_sg_symbol_H-M P21/n
_cod_database_code 4088273

loop_
_symmetry_equiv_pos_as_xyz
'x, y, z'
'-x+1/2, y+1/2, -z+1/2'
'-x, -y, -z'
'x-1/2, -y-1/2, z-1/2'

loop_
_atom_site_label
_atom_site_type_symbol
_atom_site_fract_x
_atom_site_fract_y
_atom_site_fract_z
_atom_site_U_iso_or_equiv
_atom_site_adp_type
_atom_site_occupancy
_atom_site_symmetry_multiplicity
_atom_site_calc_flag
_atom_site_refinement_flags
Ir Ir 0.921909(7) 0.243988(5) 0.658548(7) 0.01731(4) Uani 1 1 d .
Cl1 Cl 0.80612(5) 0.18943(4) 0.51849(5) 0.02655(15) Uani 1 1 d .
P2 P 0.80508(5) 0.22376(4) 0.73480(5) 0.01916(14) Uani 1 1 d .
P1 P 1.02681(5) 0.25788(3) 0.56778(5) 0.01899(14) Uani 1 1 d .
Cl2 Cl 1.07180(6) 0.43026(4) 0.84983(6) 0.03739(18) Uani 1 1 d .
C5 C 1.01100(19) 0.29675(15) 0.76983(19) 0.0207(5) Uani 1 1 d .
O3 O 1.14633(19) 0.05111(14) 0.88374(19) 0.0513(7) Uani 1 1 d .
C43 C 0.7501(2) 0.00697(16) 0.7040(2) 0.0320(7) Uani 1 1 d .
H43 H 0.7827 -0.0354 0.7274 0.038 Uiso 1 1 calc R
C42 C 0.6576(2) 0.00453(16) 0.6408(2) 0.0338(7) Uani 1 1 d .
H42 H 0.6283 -0.0397 0.6211 0.041 Uiso 1 1 calc R
O1 O 0.87730(14) 0.35660(10) 0.61998(14) 0.0250(4) Uani 1 1 d .
C27 C 0.83963(19) 0.22340(16) 0.8651(2) 0.0225(6) Uani 1 1 d .
N N 1.07973(18) 0.06267(14) 0.80979(19) 0.0294(6) Uani 1 1 d .
O4 O 1.03787(17) 0.01382(12) 0.75638(18) 0.0418(6) Uani 1 1 d .
C16 C 0.8854(2) 0.32933(15) 0.4176(2) 0.0267(6) Uani 1 1 d .
H16 H 0.8442 0.3243 0.4535 0.032 Uiso 1 1 calc R
C6 C 1.0008(2) 0.37032(15) 0.7640(2) 0.0257(6) Uani 1 1 d .
C15 C 0.9773(2) 0.30181(14) 0.45150(19) 0.0227(6) Uani 1 1 d .
C33 C 0.70793(19) 0.28985(14) 0.7036(2) 0.0223(6) Uani 1 1 d .
C38 C 0.6785(2) 0.32039(17) 0.6133(2) 0.0306(7) Uani 1 1 d .
H38 H 0.7101 0.3086 0.5700 0.037 Uiso 1 1 calc R
C29 C 0.8313(2) 0.17500(18) 1.0143(2) 0.0333(7) Uani 1 1 d .
H29 H 0.8115 0.1388 1.0473 0.040 Uiso 1 1 calc R
C39 C 0.74509(19) 0.13716(14) 0.6993(2) 0.0213(5) Uani 1 1 d .
C9 C 1.12797(19) 0.31501(14) 0.62859(19) 0.0210(5) Uani 1 1 d .
C17 C 0.8543(2) 0.36454(16) 0.3299(2) 0.0313(7) Uani 1 1 d .
H17 H 0.7925 0.3828 0.3075 0.038 Uiso 1 1 calc R
C3 C 1.0988(2) 0.19089(17) 0.8542(2) 0.0261(6) Uani 1 1 d .
H3 H 1.1473 0.1746 0.9074 0.031 Uiso 1 1 calc R
C30 C 0.8802(2) 0.23331(19) 1.0626(2) 0.0337(7) Uani 1 1 d .
H30 H 0.8942 0.2365 1.1283 0.040 Uiso 1 1 calc R
C34 C 0.6590(2) 0.30765(15) 0.7672(2) 0.0277(6) Uani 1 1 d .
H34 H 0.6777 0.2876 0.8279 0.033 Uiso 1 1 calc R
C32 C 0.8890(2) 0.28254(16) 0.9156(2) 0.0272(6) Uani 1 1 d .
H32 H 0.9090 0.3190 0.8833 0.033 Uiso 1 1 calc R
C36 C 0.5548(2) 0.38561(16) 0.6511(2) 0.0326(7) Uani 1 1 d .
H36 H 0.5040 0.4179 0.6337 0.039 Uiso 1 1 calc R
C20 C 1.0374(2) 0.30871(17) 0.3954(2) 0.0311(7) Uani 1 1 d .
H20 H 1.0988 0.2895 0.4166 0.037 Uiso 1 1 calc R
C40 C 0.6527(2) 0.13357(15) 0.6366(2) 0.0257(6) Uani 1 1 d .
H40 H 0.6193 0.1758 0.6141 0.031 Uiso 1 1 calc R
C24 C 1.1419(3) 0.04903(17) 0.4743(3) 0.0412(8) Uani 1 1 d .
H24 H 1.1637 0.0061 0.4563 0.049 Uiso 1 1 calc R
C41 C 0.6093(2) 0.06732(16) 0.6071(2) 0.0318(7) Uani 1 1 d .
H41 H 0.5475 0.0655 0.5645 0.038 Uiso 1 1 calc R
C2 C 1.0490(2) 0.13780(15) 0.7860(2) 0.0242(6) Uani 1 1 d .
C12 C 1.2740(2) 0.40527(19) 0.7352(2) 0.0393(8) Uani 1 1 d .
H12 H 1.3231 0.4353 0.7700 0.047 Uiso 1 1 calc R
C1 C 0.97759(19) 0.14935(14) 0.70382(19) 0.0202(5) Uani 1 1 d .
H1 H 0.9529 0.1096 0.6658 0.024 Uiso 1 1 calc R
C22 C 1.0121(2) 0.12335(17) 0.4855(2) 0.0339(7) Uani 1 1 d .
H22 H 0.9469 0.1305 0.4730 0.041 Uiso 1 1 calc R
C21 C 1.0765(2) 0.17481(15) 0.5360(2) 0.0231(6) Uani 1 1 d .
C31 C 0.9086(2) 0.28743(18) 1.0134(2) 0.0316(7) Uani 1 1 d .
H31 H 0.9411 0.3273 1.0460 0.038 Uiso 1 1 calc R
C23 C 1.0444(3) 0.06130(17) 0.4536(3) 0.0387(8) Uani 1 1 d .
H23 H 1.0006 0.0277 0.4182 0.046 Uiso 1 1 calc R
C4 C 1.0816(2) 0.26254(17) 0.8481(2) 0.0267(6) Uani 1 1 d .
H4 H 1.1177 0.2915 0.8978 0.032 Uiso 1 1 calc R
C18 C 0.9148(3) 0.37250(17) 0.2762(2) 0.0360(7) Uani 1 1 d .
H18 H 0.8944 0.3970 0.2185 0.043 Uiso 1 1 calc R
C10 C 1.2014(2) 0.28854(16) 0.7062(2) 0.0275(6) Uani 1 1 d .
H10 H 1.2012 0.2403 0.7231 0.033 Uiso 1 1 calc R
C11 C 1.2749(2) 0.33313(19) 0.7587(2) 0.0360(7) Uani 1 1 d .
H11 H 1.3244 0.3146 0.8093 0.043 Uiso 1 1 calc R
C14 C 1.1273(2) 0.38816(15) 0.6068(2) 0.0268(6) Uani 1 1 d .
H14 H 1.0778 0.4071 0.5565 0.032 Uiso 1 1 calc R
C26 C 1.1731(2) 0.16394(18) 0.5518(3) 0.0381(8) Uani 1 1 d .
H26 H 1.2170 0.1990 0.5830 0.046 Uiso 1 1 calc R
C37 C 0.6022(2) 0.36831(18) 0.5870(2) 0.0351(7) Uani 1 1 d .
H37 H 0.5831 0.3887 0.5265 0.042 Uiso 1 1 calc R
C13 C 1.2003(2) 0.43276(17) 0.6601(2) 0.0378(8) Uani 1 1 d .
H13 H 1.1997 0.4814 0.6452 0.045 Uiso 1 1 calc R
C35 C 0.5823(2) 0.35539(16) 0.7399(2) 0.0321(7) Uani 1 1 d .
H35 H 0.5496 0.3668 0.7823 0.039 Uiso 1 1 calc R
C28 C 0.8109(2) 0.16954(17) 0.9158(2) 0.0283(6) Uani 1 1 d .
H28 H 0.7779 0.1296 0.8836 0.034 Uiso 1 1 calc R
C19 C 1.0061(3) 0.34378(19) 0.3088(2) 0.0385(8) Uani 1 1 d .
H19 H 1.0466 0.3481 0.2721 0.046 Uiso 1 1 calc R
C44 C 0.7936(2) 0.07305(15) 0.7321(2) 0.0263(6) Uani 1 1 d .
H44 H 0.8560 0.0747 0.7735 0.032 Uiso 1 1 calc R
O2 O 0.91919(16) 0.46890(11) 0.67187(16) 0.0359(5) Uani 1 1 d .
C7 C 0.9295(2) 0.39803(15) 0.6819(2) 0.0268(6) Uani 1 1 d .
C25 C 1.2051(3) 0.10057(19) 0.5213(3) 0.0465(9) Uani 1 1 d .
H25 H 1.2702 0.0934 0.5331 0.056 Uiso 1 1 calc R
C8 C 0.8445(3) 0.49327(19) 0.5874(3) 0.0459(9) Uani 1 1 d .
H8A H 0.8428 0.5450 0.5866 0.069 Uiso 1 1 calc R
H8B H 0.7839 0.4750 0.5882 0.069 Uiso 1 1 calc R
H8C H 0.8575 0.4760 0.5317 0.069 Uiso 1 1 calc R

loop_
_atom_site_aniso_label
_atom_site_aniso_U_11
_atom_site_aniso_U_22
_atom_site_aniso_U_33
_atom_site_aniso_U_23
_atom_site_aniso_U_13
_atom_site_aniso_U_12
Ir 0.01528(6) 0.02141(6) 0.01582(6) -0.00068(4) 0.00577(4) -0.00199(4)
Cl1 0.0213(3) 0.0381(4) 0.0192(3) -0.0033(3) 0.0050(3) -0.0068(3)
P2 0.0169(3) 0.0231(3) 0.0185(3) 0.0000(3) 0.0071(3) -0.0017(3)
P1 0.0180(3) 0.0223(3) 0.0183(3) -0.0011(3) 0.0080(3) -0.0022(3)
Cl2 0.0413(4) 0.0334(4) 0.0395(5) -0.0133(3) 0.0156(4) -0.0077(3)
C5 0.0187(13) 0.0286(14) 0.0176(13) -0.0040(11) 0.0097(11) -0.0054(11)
O3 0.0549(16) 0.0519(16) 0.0374(14) 0.0033(12) 0.0008(13) 0.0238(13)
C43 0.0344(17) 0.0257(14) 0.0412(19) 0.0023(13) 0.0196(15) 0.0035(12)
C42 0.0354(17) 0.0255(15) 0.045(2) -0.0069(13) 0.0186(16) -0.0055(12)
O1 0.0282(11) 0.0241(10) 0.0236(11) 0.0023(8) 0.0094(9) 0.0022(8)
C27 0.0178(13) 0.0312(14) 0.0213(14) -0.0001(11) 0.0100(12) 0.0004(11)
N 0.0276(13) 0.0330(14) 0.0303(14) 0.0041(11) 0.0130(12) 0.0071(11)
O4 0.0459(14) 0.0272(11) 0.0492(15) 0.0014(11) 0.0110(12) 0.0022(10)
C16 0.0277(15) 0.0289(14) 0.0242(15) -0.0014(12) 0.0090(13) -0.0021(12)
C6 0.0264(15) 0.0293(14) 0.0240(15) -0.0081(12) 0.0120(13) -0.0062(11)
C15 0.0273(14) 0.0238(13) 0.0179(14) -0.0014(11) 0.0084(12) -0.0033(11)
C33 0.0194(13) 0.0226(13) 0.0261(15) -0.0015(11) 0.0088(12) -0.0035(10)
C38 0.0238(15) 0.0397(17) 0.0294(16) 0.0021(13) 0.0101(13) 0.0083(13)
C29 0.0300(16) 0.0488(19) 0.0248(16) 0.0083(14) 0.0137(14) 0.0007(14)
C39 0.0190(13) 0.0256(13) 0.0237(14) 0.0010(11) 0.0130(12) -0.0012(10)
C9 0.0221(13) 0.0243(13) 0.0194(14) -0.0027(10) 0.0104(11) -0.0058(11)
C17 0.0348(17) 0.0286(15) 0.0268(16) -0.0004(12) 0.0046(14) 0.0029(12)
C3 0.0181(13) 0.0403(17) 0.0177(14) 0.0053(12) 0.0024(11) 0.0026(12)
C30 0.0253(16) 0.057(2) 0.0204(15) 0.0007(14) 0.0090(13) 0.0059(14)
C34 0.0253(15) 0.0288(14) 0.0319(17) -0.0013(12) 0.0133(13) -0.0010(12)
C32 0.0243(15) 0.0337(15) 0.0272(16) -0.0036(12) 0.0132(13) -0.0043(12)
C36 0.0227(15) 0.0296(15) 0.0432(19) -0.0094(14) 0.0072(14) 0.0028(12)
C20 0.0312(16) 0.0385(17) 0.0278(16) 0.0021(13) 0.0154(14) 0.0011(13)
C40 0.0230(14) 0.0251(14) 0.0289(16) 0.0003(12) 0.0082(13) 0.0007(11)
C24 0.055(2) 0.0309(16) 0.051(2) -0.0127(15) 0.0349(19) -0.0056(15)
C41 0.0244(15) 0.0350(16) 0.0350(18) -0.0085(13) 0.0078(14) -0.0073(12)
C2 0.0228(14) 0.0272(14) 0.0269(15) 0.0041(11) 0.0139(12) 0.0027(11)
C12 0.0353(18) 0.0468(19) 0.0346(19) -0.0107(15) 0.0093(15) -0.0213(15)
C1 0.0177(13) 0.0241(13) 0.0213(14) -0.0008(11) 0.0098(11) -0.0022(10)
C22 0.0327(17) 0.0354(16) 0.0357(18) -0.0070(14) 0.0140(15) -0.0028(13)
C21 0.0242(14) 0.0268(14) 0.0224(14) -0.0015(11) 0.0131(12) -0.0023(11)
C31 0.0221(15) 0.0445(18) 0.0285(17) -0.0100(14) 0.0087(13) -0.0028(13)
C23 0.048(2) 0.0317(16) 0.041(2) -0.0096(14) 0.0199(17) -0.0076(14)
C4 0.0227(15) 0.0370(16) 0.0206(15) -0.0052(12) 0.0071(13) -0.0053(12)
C18 0.050(2) 0.0343(16) 0.0225(16) 0.0035(13) 0.0096(15) -0.0036(15)
C10 0.0262(15) 0.0312(15) 0.0263(16) 0.0032(12) 0.0099(13) -0.0006(12)
C11 0.0282(16) 0.050(2) 0.0277(17) 0.0006(14) 0.0055(14) -0.0071(14)
C14 0.0306(15) 0.0240(14) 0.0273(16) -0.0017(12) 0.0112(13) -0.0026(12)
C26 0.0277(16) 0.0365(17) 0.054(2) -0.0138(16) 0.0182(16) -0.0034(13)
C37 0.0305(17) 0.0431(18) 0.0289(17) 0.0024(14) 0.0053(14) 0.0087(14)
C13 0.0440(19) 0.0293(16) 0.043(2) -0.0065(14) 0.0183(17) -0.0149(14)
C35 0.0268(15) 0.0348(16) 0.0398(19) -0.0086(14) 0.0179(15) -0.0001(12)
C28 0.0257(15) 0.0352(16) 0.0241(15) 0.0037(12) 0.0080(13) -0.0034(12)
C19 0.047(2) 0.0469(19) 0.0279(17) 0.0048(14) 0.0207(16) -0.0013(16)
C44 0.0195(14) 0.0320(15) 0.0304(16) 0.0019(12) 0.0121(13) -0.0002(11)
O2 0.0501(14) 0.0233(10) 0.0407(14) 0.0000(9) 0.0234(12) 0.0023(9)
C7 0.0328(16) 0.0249(14) 0.0310(16) -0.0001(12) 0.0218(14) 0.0014(12)
C25 0.0369(19) 0.045(2) 0.064(3) -0.0148(18) 0.0248(19) 0.0026(15)
C8 0.061(2) 0.0317(17) 0.047(2) 0.0108(15) 0.019(2) 0.0120(16)

loop_
_atom_type_symbol
_atom_type_description
_atom_type_scat_dispersion_real
_atom_type_scat_dispersion_imag
_atom_type_scat_source
C C 0.0033 0.0016 'International Tables Vol C Tables 4.2.6.8 and 6.1.1.4'
H H 0.0000 0.0000 'International Tables Vol C Tables 4.2.6.8 and 6.1.1.4'
N N 0.0061 0.0033 'International Tables Vol C Tables 4.2.6.8 and 6.1.1.4'
O O 0.0106 0.0060 'International Tables Vol C Tables 4.2.6.8 and 6.1.1.4'
P P 0.1023 0.0942 'International Tables Vol C Tables 4.2.6.8 and 6.1.1.4'
Cl Cl 0.1484 0.1585 'International Tables Vol C Tables 4.2.6.8 and 6.1.1.4'
Ir Ir -1.4442 7.9887 'International Tables Vol C Tables 4.2.6.8 and 6.1.1.4'

loop_
_geom_angle_atom_site_label_1
_geom_angle_atom_site_label_2
_geom_angle_atom_site_label_3
_geom_angle
C1 Ir C5 93.63(11)
C1 Ir O1 172.39(9)
C5 Ir O1 79.25(10)
C1 Ir P1 90.78(7)
C5 Ir P1 92.19(7)
O1 Ir P1 86.83(5)
C1 Ir P2 89.07(7)
C5 Ir P2 94.07(7)
O1 Ir P2 94.09(5)
P1 Ir P2 173.74(2)
C1 Ir Cl1 91.26(9)
C5 Ir Cl1 175.09(8)
O1 Ir Cl1 95.89(6)
P1 Ir Cl1 88.24(3)
P2 Ir Cl1 85.50(3)
C33 P2 C39 104.40(13)
C33 P2 C27 101.60(13)
C39 P2 C27 104.27(13)
C33 P2 Ir 113.73(9)
C39 P2 Ir 111.11(8)
C27 P2 Ir 120.12(9)
C9 P1 C21 106.64(13)
C9 P1 C15 102.94(12)
C21 P1 C15 101.83(12)
C9 P1 Ir 111.35(9)
C21 P1 Ir 116.23(9)
C15 P1 Ir 116.46(9)
C6 C5 C4 121.8(3)
C6 C5 Ir 113.9(2)
C4 C5 Ir 124.3(2)
C44 C43 C42 119.5(3)
C41 C42 C43 120.1(3)
C7 O1 Ir 109.15(18)
C28 C27 C32 118.2(3)
C28 C27 P2 122.6(2)
C32 C27 P2 118.9(2)
O3 N O4 122.4(3)
O3 N C2 118.2(3)
O4 N C2 119.4(3)
C15 C16 C17 120.2(3)
C5 C6 C7 116.6(3)
C5 C6 Cl2 123.7(2)
C7 C6 Cl2 119.6(2)
C16 C15 C20 118.9(3)
C16 C15 P1 123.7(2)
C20 C15 P1 117.4(2)
C38 C33 C34 118.9(3)
C38 C33 P2 119.8(2)
C34 C33 P2 121.3(2)
C37 C38 C33 120.6(3)
C30 C29 C28 120.4(3)
C40 C39 C44 118.6(3)
C40 C39 P2 121.2(2)
C44 C39 P2 120.2(2)
C10 C9 C14 118.7(3)
C10 C9 P1 120.1(2)
C14 C9 P1 120.6(2)
C18 C17 C16 120.5(3)
C4 C3 C2 125.9(3)
C29 C30 C31 119.8(3)
C35 C34 C33 120.1(3)
C31 C32 C27 120.7(3)
C35 C36 C37 120.3(3)
C19 C20 C15 120.5(3)
C39 C40 C41 120.6(3)
C25 C24 C23 119.2(3)
C42 C41 C40 120.2(3)
C1 C2 C3 127.1(3)
C1 C2 N 117.3(3)
C3 C2 N 115.6(3)
C13 C12 C11 120.2(3)
C2 C1 Ir 124.8(2)
C21 C22 C23 120.5(3)
C22 C21 C26 118.8(3)
C22 C21 P1 117.3(2)
C26 C21 P1 123.6(2)
C30 C31 C32 120.4(3)
C22 C23 C24 120.3(3)
C3 C4 C5 124.2(3)
C17 C18 C19 119.6(3)
C11 C10 C9 120.9(3)
C12 C11 C10 119.6(3)
C13 C14 C9 120.1(3)
C21 C26 C25 120.3(3)
C36 C37 C38 119.8(3)
C12 C13 C14 120.4(3)
C36 C35 C34 120.4(3)
C27 C28 C29 120.6(3)
C20 C19 C18 120.4(3)
C43 C44 C39 121.0(3)
C7 O2 C8 115.7(3)
O1 C7 O2 120.3(3)
O1 C7 C6 121.1(3)
O2 C7 C6 118.7(3)
C24 C25 C26 120.8(3)

loop_
_geom_bond_atom_site_label_1
_geom_bond_atom_site_label_2
_geom_bond_distance
Ir C1 1.965(3)
Ir C5 2.006(3)
Ir O1 2.2122(19)
Ir P1 2.3649(9)
Ir P2 2.3718(9)
Ir Cl1 2.4477(9)
P2 C33 1.830(3)
P2 C39 1.830(3)
P2 C27 1.833(3)
P1 C9 1.819(3)
P1 C21 1.833(3)
P1 C15 1.834(3)
Cl2 C6 1.761(3)
C5 C6 1.374(4)
C5 C4 1.436(4)
O3 N 1.235(4)
C43 C44 1.386(4)
C43 C42 1.388(5)
C42 C41 1.375(4)
O1 C7 1.255(4)
C27 C28 1.395(4)
C27 C32 1.396(4)
N O4 1.232(3)
N C2 1.475(4)
C16 C15 1.385(4)
C16 C17 1.395(4)
C6 C7 1.428(4)
C15 C20 1.401(4)
C33 C38 1.390(4)
C33 C34 1.397(4)
C38 C37 1.389(4)
C29 C30 1.370(5)
C29 C28 1.397(4)
C39 C40 1.385(4)
C39 C44 1.394(4)
C9 C10 1.395(4)
C9 C14 1.395(4)
C17 C18 1.379(4)
C3 C4 1.352(4)
C3 C2 1.435(4)
C30 C31 1.383(5)
C34 C35 1.392(4)
C32 C31 1.387(4)
C36 C35 1.368(5)
C36 C37 1.384(4)
C20 C19 1.381(4)
C40 C41 1.391(4)
C24 C25 1.362(5)
C24 C23 1.390(5)
C2 C1 1.350(4)
C12 C13 1.381(5)
C12 C11 1.383(5)
C22 C21 1.386(4)
C22 C23 1.386(4)
C21 C26 1.384(4)
C18 C19 1.385(5)
C10 C11 1.388(4)
C14 C13 1.389(4)
C26 C25 1.396(4)
O2 C7 1.328(3)
O2 C8 1.451(4)
